data_7126899
loop_
_publ_author_name
'Ou, Xiao'
'Li, Xizhen'
'Rong, Haowei'
'Yu, Lian'
'Lu, Ming'

_publ_section_title
;
 A general method for cultivating single crystals from melt microdroplets.
;
_journal_issue 69
_journal_name_full 'Chemical communications (Cambridge, England)'
_journal_page_first 9950
_journal_page_last 9953
_journal_paper_doi 10.1039/d0cc03157g
_journal_volume 56
_journal_year 2020
_chemical_absolute_configuration ad
_chemical_formula_moiety 'C21 H22 Cl2 F N5 O'
_chemical_formula_sum 'C21 H22 Cl2 F N5 O'
_chemical_formula_weight 450.33
_chemical_melting_point 478
_chemical_name_common Crizotinib
_space_group_crystal_system monoclinic
_space_group_IT_number 5
_space_group_name_Hall 'C 2y'
_space_group_name_H-M_alt 'C 1 2 1'
_atom_sites_solution_hydrogens mixed
_atom_sites_solution_primary dual
_audit_creation_date 2019-08-01
_audit_creation_method
;
Olex2 1.2
(compiled 2018.05.29 svn.r3508 for OlexSys, GUI svn.r5506)
;
_audit_update_record
;
2019-08-06 deposited with the CCDC.	2020-07-13 downloaded from the CCDC.
;
_cell_angle_alpha 90
_cell_angle_beta 100.491(3)
_cell_angle_gamma 90
_cell_formula_units_Z 4
_cell_length_a 15.2412(4)
_cell_length_b 10.1051(3)
_cell_length_c 14.0138(4)
_cell_measurement_reflns_used 5985
_cell_measurement_temperature 100.00(10)
_cell_measurement_theta_max 74.6810
_cell_measurement_theta_min 3.1950
_cell_volume 2122.24(11)
_computing_cell_refinement 'CrysAlisPro 1.171.39.46 (Rigaku OD, 2018)'
_computing_data_collection 'CrysAlisPro 1.171.39.46 (Rigaku OD, 2018)'
_computing_data_reduction 'CrysAlisPro 1.171.39.46 (Rigaku OD, 2018)'
_computing_molecular_graphics 'Olex2 (Dolomanov et al., 2009)'
_computing_publication_material 'Olex2 (Dolomanov et al., 2009)'
_computing_structure_refinement 'ShelXL (Sheldrick, 2015)'
_computing_structure_solution 'ShelXT (Sheldrick, 2015)'
_diffrn_ambient_environment N~2~
_diffrn_ambient_temperature 100.00(10)
_diffrn_detector 'CCD plate'
_diffrn_detector_type HyPix
_diffrn_measured_fraction_theta_full 1.000
_diffrn_measured_fraction_theta_max 0.982
_diffrn_measurement_details
;
List of Runs (angles in degrees, time in seconds):

  # Type    Start    End  Width  t~exp~   \w     \q     \k     \f   Frames
#--------------------------------------------------------------------------
  1  \w      2.00  86.00   0.50    0.55    --   46.12-108.00 -50.00  168
  2  \w     34.00 111.00   0.50    6.50    --  107.00-108.00 -50.00  154
  3  \w     34.00 109.00   0.50    6.50    --  107.00 -94.00-180.00  150
  4  \w     34.00 117.00   0.50    6.50    --  107.00-125.00-180.00  166
  5  \w     34.00 109.00   0.50    6.50    --  107.00 -94.00 -30.00  150
  6  \w     34.00 117.00   0.50    6.50    --  107.00-125.00 150.00  166
  7  \w     85.00 178.00   0.50    6.50    --  107.00 108.00  46.00  186
  8  \w     76.00 168.00   0.50    6.50    --  107.00 125.00  90.00  184
  9  \w     93.00 178.00   0.50    6.50    --  107.00  45.00-180.00  170
 10  \w    -85.00   2.00   0.50    0.55    --  -46.12 108.00  46.00  174
 11  \w   -110.00 -27.00   0.50    6.50    -- -100.00 108.00  46.00  166
 12  \w   -115.00 -25.00   0.50    6.50    -- -100.00  30.00  90.00  180
 13  \w   -114.00 -27.00   0.50    6.50    -- -100.00  45.00 -90.00  174
 14  \w   -118.00 -71.00   0.50    0.55    --  -46.12-125.00  60.00   94
 15  \w   -118.00 -71.00   0.50    0.55    --  -46.12-125.00 -30.00   94
 16  \w   -118.00 -71.00   0.50    0.55    --  -46.12-125.00   0.00   94
 17  \w   -118.00 -71.00   0.50    0.55    --  -46.12-125.00  90.00   94
 18  \w   -173.00 -80.00   0.50    6.50    -- -100.00-108.00 -50.00  186
 19  \w   -118.00 -71.00   0.50    0.55    --  -46.12-125.00-150.00   94
 20  \w   -172.00 -85.00   0.50    6.50    -- -100.00 -45.00 150.00  174
 21  \w     46.00 116.00   0.50    0.50    --   46.62  77.00  90.00  140
 22  \w     33.00  62.00   0.50    0.50    --   46.62 -57.00 -30.00   58
 23  \w     26.00  52.00   0.50    0.50    --   46.62-125.00-180.00   52
 24  \w    -24.00   5.00   0.50    0.50    --   46.62 -57.00 -30.00   58
 25  \w   -107.00 -79.00   0.50    0.05    -- -100.00  15.00  30.00   56
 26  \w    -56.00 -30.00   0.50    0.05    -- -100.00  15.00  30.00   52
 27  \w     90.00 117.00   0.50    0.05    --  107.00  15.00 120.00   54
 28  \w     45.00  71.00   0.50    0.05    --  107.00 -45.00  30.00   52
 29  \w     88.00 114.00   0.50    0.05    --  107.00 -77.00 150.00   52
 30  \w    139.00 165.00   0.50    0.05    --  107.00  77.00 -60.00   52
 31  \w     36.00  80.00   0.50    0.05    --  107.00 -77.00 150.00   88
 32  \w     85.00 114.00   0.50    0.05    --  107.00  77.00 -60.00   58
 33  \w     48.00  74.00   0.50    0.05    --  107.00 -94.00-120.00   52
 34  \w     85.00 111.00   0.50    0.05    --  107.00 -45.00  30.00   52
 35  \w     60.00  86.00   0.50    0.05    --  107.00 -94.00   0.00   52
 36  \w    129.00 178.00   0.50    0.05    --  107.00  15.00 120.00   98
 37  \w     57.00 110.00   0.50    0.05    --  107.00 -45.00 -60.00  106
 38  \w     90.00 116.00   0.50    0.05    --  107.00-125.00  90.00   52
 39  \w    142.00 175.00   0.50    0.05    --  107.00  30.00 -60.00   66
 40  \w     20.00  45.00   0.50    0.50    --   46.62-108.00 -51.00   50
 41  \w     20.00  45.00   0.50    0.50    --   46.62-108.00 -51.00   50
 42  \w     20.00  45.00   0.50    0.50    --   46.62-108.00 -51.00   50
 43  \w    -66.00 -41.00   0.50    0.50    --  -46.62 108.00  46.00   50
;
_diffrn_measurement_device 'four-circle diffractometer'
_diffrn_measurement_device_type 'XtaLAB Synergy R, DW system, HyPix'
_diffrn_measurement_method '\w scans'
_diffrn_orient_matrix_type 'CrysAlisPro convention (1999,Acta A55,543-557)'
_diffrn_orient_matrix_UB_11 0.0242325000
_diffrn_orient_matrix_UB_12 -0.1479053000
_diffrn_orient_matrix_UB_13 0.0094450000
_diffrn_orient_matrix_UB_21 0.0341983000
_diffrn_orient_matrix_UB_22 0.0062600000
_diffrn_orient_matrix_UB_23 -0.0968361000
_diffrn_orient_matrix_UB_31 0.0938659000
_diffrn_orient_matrix_UB_32 0.0362446000
_diffrn_orient_matrix_UB_33 0.0551322000
_diffrn_radiation_monochromator mirror
_diffrn_radiation_probe x-ray
_diffrn_radiation_type CuK\a
_diffrn_radiation_wavelength 1.54184
_diffrn_reflns_av_R_equivalents 0.0645
_diffrn_reflns_av_unetI/netI 0.0401
_diffrn_reflns_Laue_measured_fraction_full 1.000
_diffrn_reflns_Laue_measured_fraction_max 0.982
_diffrn_reflns_limit_h_max 19
_diffrn_reflns_limit_h_min -16
_diffrn_reflns_limit_k_max 12
_diffrn_reflns_limit_k_min -12
_diffrn_reflns_limit_l_max 17
_diffrn_reflns_limit_l_min -17
_diffrn_reflns_number 15504
_diffrn_reflns_point_group_measured_fraction_full 0.983
_diffrn_reflns_point_group_measured_fraction_max 0.948
_diffrn_reflns_theta_full 67.684
_diffrn_reflns_theta_max 77.036
_diffrn_reflns_theta_min 3.207
_diffrn_source 'Rotating-anode X-ray tube'
_diffrn_source_type 'Rigaku (Cu) X-ray Source'
_exptl_absorpt_coefficient_mu 3.025
_exptl_absorpt_correction_T_max 1.00000
_exptl_absorpt_correction_T_min 0.69338
_exptl_absorpt_correction_type multi-scan
_exptl_absorpt_process_details
;
CrysAlisPro 1.171.39.46 (Rigaku Oxford Diffraction, 2018)
Empirical absorption correction using spherical harmonics,
 implemented in SCALE3 ABSPACK scaling algorithm.
;
_exptl_crystal_colour 'clear light colourless'
_exptl_crystal_density_diffrn 1.409
_exptl_crystal_description block
_exptl_crystal_F_000 936
_exptl_crystal_recrystallization_method 'From the Melt'
_exptl_crystal_size_max 0.19
_exptl_crystal_size_mid 0.1
_exptl_crystal_size_min 0.05
_refine_diff_density_max 0.668
_refine_diff_density_min -0.383
_refine_diff_density_rms 0.071
_refine_ls_abs_structure_details
;
 Flack x determined using 1501 quotients [(I+)-(I-)]/[(I+)+(I-)]
 (Parsons, Flack and Wagner, Acta Cryst. B69 (2013) 249-259).
;
_refine_ls_abs_structure_Flack 0.017(11)
_refine_ls_extinction_method none
_refine_ls_goodness_of_fit_ref 1.061
_refine_ls_hydrogen_treatment constr
_refine_ls_matrix_type full
_refine_ls_number_parameters 273
_refine_ls_number_reflns 4263
_refine_ls_number_restraints 1
_refine_ls_restrained_S_all 1.061
_refine_ls_R_factor_all 0.0696
_refine_ls_R_factor_gt 0.0617
_refine_ls_shift/su_max 0.000
_refine_ls_shift/su_mean 0.000
_refine_ls_structure_factor_coef Fsqd
_refine_ls_weighting_details 'w=1/[\s^2^(Fo^2^)+(0.1050P)^2^+2.4487P] where P=(Fo^2^+2Fc^2^)/3'
_refine_ls_weighting_scheme calc
_refine_ls_wR_factor_gt 0.1681
_refine_ls_wR_factor_ref 0.1754
_reflns_Friedel_coverage 0.824
_reflns_Friedel_fraction_full 0.963
_reflns_Friedel_fraction_max 0.910
_reflns_number_gt 3816
_reflns_number_total 4263
_reflns_threshold_expression 'I > 2\s(I)'
_cod_data_source_file d0cc03157g2.cif
_cod_data_source_block Crizotinib-100k-XOu
_cod_depositor_comments
;
The following automatic conversions were performed:

data item '_chemical_melting_point' value '478k' was changed to '478'
-- the value should be numeric and without a unit designator.

Automatic conversion script
Id: cif_fix_values 7556 2019-12-06 15:28:31Z antanas 

 Adding full bibliography for 7126896--7126915.cif.
;
_cod_database_code 7126899
_shelx_shelxl_version_number 2016/6
_shelx_space_group_comment
;
The symmetry employed for this shelxl refinement is uniquely defined
by the following loop, which should always be used as a source of
symmetry information in preference to the above space-group names.
They are only intended as comments.
;
_reflns_odcompleteness_completeness 100.00
_reflns_odcompleteness_iscentric 1
_reflns_odcompleteness_theta 71.98
_olex2_refinement_description
;
1. Fixed Uiso
 At 1.2 times of:
  All C(H) groups, All C(H,H) groups, All N(H) groups, All N(H,H) groups
 At 1.5 times of:
  All C(H,H,H) groups
2.a Riding coordinates:
 N008(H008)
2.b Rotating group:
 N006(H00A,H00B)
2.c Ternary CH refined with riding coordinates:
 C00D(H00D), C00I(H00I)
2.d Secondary CH2 refined with riding coordinates:
 C00M(H00E,H00F), C00O(H00H,H00J), C00Q(H00P,H00Q), C00S(H00R,H00S)
2.e Aromatic/amide H refined with riding coordinates:
 C00B(H00C), C00G(H00G), C00K(H00K), C00N(H00N), C00T(H00T), C00U(H00U)
2.f Idealised Me refined as rotating group:
 C00P(H00L,H00M,H00O)
;
_olex2_submission_special_instructions 'No special instructions were received'
_oxdiff_exptl_absorpt_empirical_details
;
Empirical correction (ABSPACK) includes:
- Absorption correction using spherical harmonics
- Frame scaling
;
_oxdiff_exptl_absorpt_empirical_full_max 1.889
_oxdiff_exptl_absorpt_empirical_full_min 0.294

loop_
_space_group_symop_operation_xyz
'x, y, z'
'-x, y, -z'
'x+1/2, y+1/2, z'
'-x+1/2, y+1/2, -z'

loop_
_atom_site_label
_atom_site_type_symbol
_atom_site_fract_x
_atom_site_fract_y
_atom_site_fract_z
_atom_site_U_iso_or_equiv
_atom_site_adp_type
_atom_site_occupancy
_atom_site_site_symmetry_order
_atom_site_calc_flag
_atom_site_refinement_flags_posn
_atom_site_refinement_flags_adp
_atom_site_refinement_flags_occupancy
_atom_site_disorder_assembly
_atom_site_disorder_group
Cl01 Cl 0.53800(11) 0.69216(18) 0.63982(10) 0.0592(4) Uani 1 1 d . . . . .
Cl02 Cl 0.62450(13) 0.36793(15) 0.95627(11) 0.0647(5) Uani 1 1 d . . . . .
O003 O 0.7189(2) 0.6055(4) 0.9057(2) 0.0397(8) Uani 1 1 d . . . . .
F004 F 0.4421(3) 0.4574(5) 0.5616(3) 0.0725(12) Uani 1 1 d . . . . .
N005 N 0.9332(3) 0.4875(4) 0.8717(3) 0.0389(9) Uani 1 1 d . . . . .
N006 N 0.8759(3) 0.5232(5) 1.0113(3) 0.0416(9) Uani 1 1 d . . . . .
H00A H 0.929050 0.548805 1.037804 0.050 Uiso 1 1 d GR . . . .
H00B H 0.837500 0.575495 1.030424 0.050 Uiso 1 1 d GR . . . .
N007 N 0.7938(3) 0.5384(5) 0.4477(3) 0.0440(10) Uani 1 1 d . . . . .
N008 N 0.7311(3) 0.5777(5) 0.1437(3) 0.0482(11) Uani 1 1 d . . . . .
H008 H 0.713163 0.586341 0.082136 0.058 Uiso 1 1 d R . . . .
C009 C 0.8654(3) 0.5266(5) 0.9125(3) 0.0368(10) Uani 1 1 d . . . . .
C00A C 0.7835(3) 0.5682(5) 0.8545(4) 0.0359(10) Uani 1 1 d . . . . .
C00B C 0.7749(3) 0.5680(5) 0.7551(4) 0.0366(10) Uani 1 1 d . . . . .
H00C H 0.721970 0.596029 0.716563 0.044 Uiso 1 1 calc R . . . .
N00C N 0.8806(3) 0.5075(7) 0.4585(3) 0.0569(14) Uani 1 1 d . . . . .
C00D C 0.7414(3) 0.5568(6) 0.3497(4) 0.0447(12) Uani 1 1 d . . . . .
H00D H 0.678694 0.566484 0.355772 0.054 Uiso 1 1 calc R . . . .
C00E C 0.8464(3) 0.5253(5) 0.7117(3) 0.0369(10) Uani 1 1 d . . . . .
C00F C 0.5825(3) 0.5255(6) 0.7958(4) 0.0430(11) Uani 1 1 d . . . . .
C00G C 0.9232(3) 0.4858(5) 0.7743(4) 0.0390(10) Uani 1 1 d . . . . .
H00G H 0.970866 0.456046 0.747134 0.047 Uiso 1 1 calc R . . . .
C00H C 0.8404(3) 0.5241(6) 0.6060(4) 0.0401(10) Uani 1 1 d . . . . .
C00I C 0.6324(3) 0.6419(5) 0.8508(4) 0.0392(10) Uani 1 1 d . . . . .
H00I H 0.640670 0.710711 0.803898 0.047 Uiso 1 1 calc R . . . .
C00J C 0.5371(3) 0.5426(6) 0.7007(4) 0.0470(12) Uani 1 1 d . . . . .
C00K C 0.7674(3) 0.5493(6) 0.5343(4) 0.0433(12) Uani 1 1 d . . . . .
H00K H 0.710205 0.570183 0.543917 0.052 Uiso 1 1 calc R . . . .
C00L C 0.5753(4) 0.4010(6) 0.8365(4) 0.0512(14) Uani 1 1 d . . . . .
C00M C 0.7689(4) 0.6815(7) 0.3033(4) 0.0554(14) Uani 1 1 d . . . . .
H00E H 0.832343 0.678659 0.302040 0.066 Uiso 1 1 calc R . . . .
H00F H 0.757431 0.758027 0.340921 0.066 Uiso 1 1 calc R . . . .
C00N C 0.9074(4) 0.4989(8) 0.5532(4) 0.0552(15) Uani 1 1 d . . . . .
H00N H 0.965651 0.477930 0.581950 0.066 Uiso 1 1 calc R . . . .
C00O C 0.7161(4) 0.6934(7) 0.1994(4) 0.0558(14) Uani 1 1 d . . . . .
H00H H 0.652987 0.701640 0.200993 0.067 Uiso 1 1 calc R . . . .
H00J H 0.734818 0.772098 0.168919 0.067 Uiso 1 1 calc R . . . .
C00P C 0.5798(4) 0.6995(7) 0.9224(4) 0.0489(12) Uani 1 1 d . . . . .
H00L H 0.562756 0.629883 0.961884 0.073 Uiso 1 1 calc GR . . . .
H00M H 0.527344 0.742443 0.887847 0.073 Uiso 1 1 calc GR . . . .
H00O H 0.615995 0.762776 0.962947 0.073 Uiso 1 1 calc GR . . . .
C00Q C 0.7485(6) 0.4381(7) 0.2873(4) 0.0609(16) Uani 1 1 d . . . . .
H00P H 0.724195 0.361485 0.315112 0.073 Uiso 1 1 calc R . . . .
H00Q H 0.810903 0.420551 0.286189 0.073 Uiso 1 1 calc R . . . .
C00R C 0.4878(4) 0.4380(8) 0.6508(4) 0.0547(15) Uani 1 1 d . . . . .
C00S C 0.6984(6) 0.4589(7) 0.1836(5) 0.0640(17) Uani 1 1 d . . . . .
H00R H 0.707365 0.383186 0.143902 0.077 Uiso 1 1 calc R . . . .
H00S H 0.635035 0.467466 0.183463 0.077 Uiso 1 1 calc R . . . .
C00T C 0.5277(5) 0.2981(7) 0.7864(6) 0.0638(17) Uani 1 1 d . . . . .
H00T H 0.525312 0.216262 0.816089 0.077 Uiso 1 1 calc R . . . .
C00U C 0.4841(4) 0.3171(8) 0.6929(5) 0.0636(17) Uani 1 1 d . . . . .
H00U H 0.452437 0.248169 0.658542 0.076 Uiso 1 1 calc R . . . .

loop_
_atom_site_aniso_label
_atom_site_aniso_U_11
_atom_site_aniso_U_22
_atom_site_aniso_U_33
_atom_site_aniso_U_23
_atom_site_aniso_U_13
_atom_site_aniso_U_12
Cl01 0.0634(8) 0.0711(9) 0.0392(7) 0.0078(6) -0.0012(6) 0.0143(8)
Cl02 0.0864(11) 0.0508(7) 0.0490(8) 0.0073(7) -0.0088(7) -0.0108(8)
O003 0.0310(15) 0.054(2) 0.0341(17) -0.0007(14) 0.0048(13) 0.0052(14)
F004 0.053(2) 0.117(4) 0.0444(19) -0.007(2) -0.0012(15) -0.003(2)
N005 0.0315(19) 0.046(2) 0.037(2) 0.0005(17) -0.0001(15) 0.0027(16)
N006 0.0321(19) 0.052(2) 0.038(2) -0.0020(19) -0.0009(16) 0.0039(18)
N007 0.0301(19) 0.066(3) 0.035(2) 0.000(2) 0.0023(16) 0.0009(19)
N008 0.048(3) 0.062(3) 0.034(2) 0.005(2) 0.0070(18) 0.008(2)
C009 0.036(2) 0.033(2) 0.038(2) -0.0025(19) -0.0003(18) -0.0013(19)
C00A 0.031(2) 0.036(2) 0.040(2) -0.0018(19) 0.0043(18) 0.0011(18)
C00B 0.030(2) 0.039(2) 0.039(2) 0.0003(19) 0.0020(17) 0.0018(17)
N00C 0.038(2) 0.098(4) 0.036(2) 0.002(3) 0.0063(17) 0.013(2)
C00D 0.035(2) 0.062(3) 0.035(2) 0.001(2) 0.0020(18) 0.003(2)
C00E 0.030(2) 0.043(2) 0.035(2) 0.001(2) 0.0007(18) -0.0001(19)
C00F 0.032(2) 0.053(3) 0.044(3) -0.003(2) 0.0061(18) 0.004(2)
C00G 0.030(2) 0.049(3) 0.036(2) -0.001(2) 0.0017(18) 0.0004(19)
C00H 0.032(2) 0.050(3) 0.037(2) -0.001(2) 0.0028(18) -0.002(2)
C00I 0.032(2) 0.045(3) 0.040(2) 0.003(2) 0.0032(18) 0.0069(19)
C00J 0.034(2) 0.068(4) 0.038(3) 0.002(2) 0.0043(19) 0.008(2)
C00K 0.032(2) 0.061(3) 0.035(2) -0.002(2) 0.0026(18) 0.003(2)
C00L 0.048(3) 0.057(3) 0.045(3) -0.003(2) 0.000(2) -0.002(2)
C00M 0.063(3) 0.049(3) 0.049(3) -0.003(3) -0.001(3) 0.001(3)
C00N 0.034(2) 0.092(5) 0.038(3) 0.003(3) 0.003(2) 0.014(3)
C00O 0.062(3) 0.053(3) 0.049(3) 0.006(3) 0.000(3) 0.012(3)
C00P 0.042(3) 0.053(3) 0.052(3) 0.000(3) 0.009(2) 0.016(3)
C00Q 0.093(5) 0.048(3) 0.037(3) 0.001(2) -0.002(3) -0.002(3)
C00R 0.033(2) 0.083(5) 0.046(3) -0.011(3) 0.001(2) -0.001(3)
C00S 0.087(5) 0.056(4) 0.043(3) -0.003(3) -0.004(3) -0.005(3)
C00T 0.062(4) 0.060(4) 0.065(4) 0.000(3) 0.001(3) -0.012(3)
C00U 0.054(3) 0.068(4) 0.065(4) -0.015(3) -0.001(3) -0.011(3)

loop_
_atom_type_symbol
_atom_type_description
_atom_type_scat_dispersion_real
_atom_type_scat_dispersion_imag
_atom_type_scat_source
C C 0.0181 0.0091 'International Tables Vol C Tables 4.2.6.8 and 6.1.1.4'
H H 0.0000 0.0000 'International Tables Vol C Tables 4.2.6.8 and 6.1.1.4'
O O 0.0492 0.0322 'International Tables Vol C Tables 4.2.6.8 and 6.1.1.4'
N N 0.0311 0.0180 'International Tables Vol C Tables 4.2.6.8 and 6.1.1.4'
Cl Cl 0.3639 0.7018 'International Tables Vol C Tables 4.2.6.8 and 6.1.1.4'
F F 0.0727 0.0534 'International Tables Vol C Tables 4.2.6.8 and 6.1.1.4'

loop_
_geom_angle_atom_site_label_1
_geom_angle_atom_site_label_2
_geom_angle_atom_site_label_3
_geom_angle
_geom_angle_site_symmetry_1
_geom_angle_site_symmetry_3
_geom_angle_publ_flag
C00A O003 C00I 117.6(4) . . ?
C009 N005 C00G 119.1(4) . . ?
H00A N006 H00B 108.5 . . ?
C009 N006 H00A 110.7 . . ?
C009 N006 H00B 109.7 . . ?
N00C N007 C00D 119.5(4) . . ?
N00C N007 C00K 111.5(4) . . ?
C00K N007 C00D 129.0(4) . . ?
C00O N008 H008 113.9 . . ?
C00O N008 C00S 111.2(5) . . ?
C00S N008 H008 113.7 . . ?
N005 C009 N006 118.2(4) . . ?
N005 C009 C00A 120.8(4) . . ?
N006 C009 C00A 121.0(4) . . ?
O003 C00A C009 114.9(4) . . ?
O003 C00A C00B 125.8(4) . . ?
C00B C00A C009 119.3(4) . . ?
C00A C00B H00C 120.0 . . ?
C00A C00B C00E 119.9(4) . . ?
C00E C00B H00C 120.0 . . ?
C00N N00C N007 104.4(4) . . ?
N007 C00D H00D 107.8 . . ?
N007 C00D C00M 111.2(5) . . ?
N007 C00D C00Q 111.0(5) . . ?
C00M C00D H00D 107.8 . . ?
C00Q C00D H00D 107.8 . . ?
C00Q C00D C00M 111.1(5) . . ?
C00B C00E C00H 121.8(4) . . ?
C00G C00E C00B 116.4(4) . . ?
C00G C00E C00H 121.7(4) . . ?
C00J C00F C00I 120.0(5) . . ?
C00L C00F C00I 123.9(5) . . ?
C00L C00F C00J 116.1(5) . . ?
N005 C00G C00E 124.4(5) . . ?
N005 C00G H00G 117.8 . . ?
C00E C00G H00G 117.8 . . ?
C00K C00H C00E 128.8(5) . . ?
C00K C00H C00N 102.7(4) . . ?
C00N C00H C00E 128.5(5) . . ?
O003 C00I C00F 113.1(4) . . ?
O003 C00I H00I 108.7 . . ?
O003 C00I C00P 106.6(4) . . ?
C00F C00I H00I 108.7 . . ?
C00P C00I C00F 110.8(4) . . ?
C00P C00I H00I 108.7 . . ?
C00F C00J Cl01 122.0(5) . . ?
C00F C00J C00R 120.6(6) . . ?
C00R C00J Cl01 117.4(4) . . ?
N007 C00K C00H 107.8(4) . . ?
N007 C00K H00K 126.1 . . ?
C00H C00K H00K 126.1 . . ?
C00F C00L Cl02 121.0(4) . . ?
C00T C00L Cl02 116.0(5) . . ?
C00T C00L C00F 122.9(6) . . ?
C00D C00M H00E 109.8 . . ?
C00D C00M H00F 109.8 . . ?
C00D C00M C00O 109.6(5) . . ?
H00E C00M H00F 108.2 . . ?
C00O C00M H00E 109.8 . . ?
C00O C00M H00F 109.8 . . ?
N00C C00N C00H 113.6(5) . . ?
N00C C00N H00N 123.2 . . ?
C00H C00N H00N 123.2 . . ?
N008 C00O C00M 110.0(5) . . ?
N008 C00O H00H 109.7 . . ?
N008 C00O H00J 109.7 . . ?
C00M C00O H00H 109.7 . . ?
C00M C00O H00J 109.7 . . ?
H00H C00O H00J 108.2 . . ?
C00I C00P H00L 109.5 . . ?
C00I C00P H00M 109.5 . . ?
C00I C00P H00O 109.5 . . ?
H00L C00P H00M 109.5 . . ?
H00L C00P H00O 109.5 . . ?
H00M C00P H00O 109.5 . . ?
C00D C00Q H00P 109.3 . . ?
C00D C00Q H00Q 109.3 . . ?
C00D C00Q C00S 111.6(5) . . ?
H00P C00Q H00Q 108.0 . . ?
C00S C00Q H00P 109.3 . . ?
C00S C00Q H00Q 109.3 . . ?
F004 C00R C00J 119.9(6) . . ?
F004 C00R C00U 118.9(6) . . ?
C00U C00R C00J 121.2(6) . . ?
N008 C00S C00Q 109.5(6) . . ?
N008 C00S H00R 109.8 . . ?
N008 C00S H00S 109.8 . . ?
C00Q C00S H00R 109.8 . . ?
C00Q C00S H00S 109.8 . . ?
H00R C00S H00S 108.2 . . ?
C00L C00T H00T 120.0 . . ?
C00U C00T C00L 119.9(7) . . ?
C00U C00T H00T 120.0 . . ?
C00R C00U C00T 119.2(6) . . ?
C00R C00U H00U 120.4 . . ?
C00T C00U H00U 120.4 . . ?

loop_
_geom_bond_atom_site_label_1
_geom_bond_atom_site_label_2
_geom_bond_distance
_geom_bond_site_symmetry_2
_geom_bond_publ_flag
Cl01 C00J 1.737(7) . ?
Cl02 C00L 1.742(6) . ?
O003 C00A 1.372(6) . ?
O003 C00I 1.448(6) . ?
F004 C00R 1.329(7) . ?
N005 C009 1.328(6) . ?
N005 C00G 1.346(6) . ?
N006 H00A 0.8666 . ?
N006 H00B 0.8667 . ?
N006 C009 1.366(6) . ?
N007 N00C 1.340(6) . ?
N007 C00D 1.468(6) . ?
N007 C00K 1.352(7) . ?
N008 H008 0.8602 . ?
N008 C00O 1.448(9) . ?
N008 C00S 1.449(9) . ?
C009 C00A 1.423(7) . ?
C00A C00B 1.376(7) . ?
C00B H00C 0.9300 . ?
C00B C00E 1.408(7) . ?
N00C C00N 1.318(7) . ?
C00D H00D 0.9800 . ?
C00D C00M 1.513(9) . ?
C00D C00Q 1.500(9) . ?
C00E C00G 1.387(7) . ?
C00E C00H 1.468(7) . ?
C00F C00I 1.530(8) . ?
C00F C00J 1.396(7) . ?
C00F C00L 1.394(9) . ?
C00G H00G 0.9300 . ?
C00H C00K 1.380(7) . ?
C00H C00N 1.389(7) . ?
C00I H00I 0.9800 . ?
C00I C00P 1.510(7) . ?
C00J C00R 1.408(9) . ?
C00K H00K 0.9300 . ?
C00L C00T 1.384(9) . ?
C00M H00E 0.9700 . ?
C00M H00F 0.9700 . ?
C00M C00O 1.534(8) . ?
C00N H00N 0.9300 . ?
C00O H00H 0.9700 . ?
C00O H00J 0.9700 . ?
C00P H00L 0.9600 . ?
C00P H00M 0.9600 . ?
C00P H00O 0.9600 . ?
C00Q H00P 0.9700 . ?
C00Q H00Q 0.9700 . ?
C00Q C00S 1.529(8) . ?
C00R C00U 1.363(11) . ?
C00S H00R 0.9700 . ?
C00S H00S 0.9700 . ?
C00T H00T 0.9300 . ?
C00T C00U 1.370(11) . ?
C00U H00U 0.9300 . ?
